data_4064218
loop_
_publ_author_name
'Martin, Thomas A.'
'Ellul, Charles E.'
'Mahon, Mary F.'
'Warren, Mark E.'
'Allan, David'
'Whittlesey, Michael K.'

_publ_section_title
;
 Neutral and Cationic Mono- and Bis-N-heterocyclic Carbene Complexes
 Derived From Manganese and Rhenium Carbonyl Precursors
;
_journal_issue 8
_journal_name_full Organometallics
_journal_page_first 2200
_journal_paper_doi 10.1021/om1011853
_journal_volume 30
_journal_year 2011
_chemical_formula_sum 'C58 H52 B F24 N4 O4 Re'
_chemical_formula_weight 1522.05
_chemical_name_systematic
; 
 ? 
;
_space_group_IT_number 15
_symmetry_cell_setting monoclinic
_symmetry_space_group_name_Hall '-C 2yc'
_symmetry_space_group_name_H-M 'C 1 2/c 1'
_atom_sites_solution_hydrogens geom
_atom_sites_solution_primary direct
_atom_sites_solution_secondary difmap
_audit_creation_method SHELXL-97
_cell_angle_alpha 90.00
_cell_angle_beta 95.8920(10)
_cell_angle_gamma 90.00
_cell_formula_units_Z 8
_cell_length_a 17.5070(2)
_cell_length_b 20.0060(2)
_cell_length_c 35.9080(4)
_cell_measurement_reflns_used 124152
_cell_measurement_temperature 150(2)
_cell_measurement_theta_max 27.485
_cell_measurement_theta_min 2.910
_cell_volume 12510.2(2)
_computing_cell_refinement 'HKL Scalepack (Otwinowski & Minor 1997)'
_computing_data_collection 'Collect (Bruker AXS BV 1997-2004)'
_computing_data_reduction 'Denzo & Scalepack (Otwinowski, Minor 1997)'
_computing_molecular_graphics 'ORTEX (P.McArdle 1995)'
_computing_publication_material 'SHELXL-97/2 (Sheldrick 1997)'
_computing_structure_refinement 'SHELXL-97/2 (Sheldrick 1997)'
_computing_structure_solution 'SHELXS-97 (Sheldrick 1990)'
_diffrn_ambient_temperature 150(2)
_diffrn_measured_fraction_theta_full 0.996
_diffrn_measured_fraction_theta_max 0.996
_diffrn_measurement_device_type '95mm CCD camera on \k-goniostat'
_diffrn_measurement_method CCD
_diffrn_radiation_monochromator 'horizonally mounted graphite crystal'
_diffrn_radiation_source 'fine-focus sealed tube'
_diffrn_radiation_type MoK\a
_diffrn_radiation_wavelength 0.71073
_diffrn_reflns_av_R_equivalents 0.0725
_diffrn_reflns_av_sigmaI/netI 0.0419
_diffrn_reflns_limit_h_max 22
_diffrn_reflns_limit_h_min -22
_diffrn_reflns_limit_k_max 25
_diffrn_reflns_limit_k_min -25
_diffrn_reflns_limit_l_max 44
_diffrn_reflns_limit_l_min -46
_diffrn_reflns_number 87010
_diffrn_reflns_theta_full 27.48
_diffrn_reflns_theta_max 27.48
_diffrn_reflns_theta_min 3.64
_exptl_absorpt_coefficient_mu 2.062
_exptl_absorpt_correction_T_max 0.738
_exptl_absorpt_correction_T_min 0.558
_exptl_absorpt_correction_type multi-scan
_exptl_absorpt_process_details
;
multi-scan from symmetry-related measurements 
 Sortav (Blessing 1995)
;
_exptl_crystal_colour coloeless
_exptl_crystal_density_diffrn 1.616
_exptl_crystal_density_method 'not measured'
_exptl_crystal_description block
_exptl_crystal_F_000 6048
_exptl_crystal_size_max 0.25
_exptl_crystal_size_mid 0.20
_exptl_crystal_size_min 0.20
_refine_diff_density_max 1.164
_refine_diff_density_min -0.791
_refine_diff_density_rms 0.092
_refine_ls_extinction_method none
_refine_ls_goodness_of_fit_ref 1.057
_refine_ls_hydrogen_treatment constr
_refine_ls_matrix_type full
_refine_ls_number_parameters 973
_refine_ls_number_reflns 14298
_refine_ls_number_restraints 351
_refine_ls_restrained_S_all 1.139
_refine_ls_R_factor_all 0.0573
_refine_ls_R_factor_gt 0.0386
_refine_ls_shift/su_max 0.002
_refine_ls_shift/su_mean 0.000
_refine_ls_structure_factor_coef Fsqd
_refine_ls_weighting_details 'calc w=1/[\s^2^(Fo^2^)+(0.0273P)^2^+47.9210P] where P=(Fo^2^+2Fc^2^)/3'
_refine_ls_weighting_scheme calc
_refine_ls_wR_factor_gt 0.0762
_refine_ls_wR_factor_ref 0.0834
_reflns_number_gt 11307
_reflns_number_total 14298
_reflns_threshold_expression >2sigma(I)
_cod_data_source_file om1011853_si_001.cif
_cod_data_source_block h10mkw22
_cod_original_sg_symbol_H-M C2/c
_cod_database_code 4064218

loop_
_symmetry_equiv_pos_as_xyz
'x, y, z'
'-x, y, -z+1/2'
'x+1/2, y+1/2, z'
'-x+1/2, y+1/2, -z+1/2'
'-x, -y, -z'
'x, -y, z-1/2'
'-x+1/2, -y+1/2, -z'
'x+1/2, -y+1/2, z-1/2'

loop_
_atom_site_label
_atom_site_type_symbol
_atom_site_fract_x
_atom_site_fract_y
_atom_site_fract_z
_atom_site_U_iso_or_equiv
_atom_site_adp_type
_atom_site_occupancy
_atom_site_symmetry_multiplicity
_atom_site_calc_flag
_atom_site_refinement_flags
_atom_site_disorder_assembly
_atom_site_disorder_group
Re1 Re 1.166849(8) 0.124081(7) 0.071428(4) 0.02379(5) Uani 1 1 d . . .
F1 F 0.82255(16) 0.01625(17) 0.02211(8) 0.0657(9) Uani 1 1 d D . .
F2 F 0.91426(18) -0.04501(13) 0.04592(8) 0.0542(7) Uani 1 1 d D . .
F3 F 0.93730(19) 0.05327(14) 0.02837(8) 0.0598(8) Uani 1 1 d D . .
F4 F 0.9876(6) 0.0617(6) 0.2053(4) 0.055(3) Uani 0.50 1 d PDU A 1
F5 F 1.0025(6) -0.0314(4) 0.1773(3) 0.070(3) Uani 0.50 1 d PDU A 1
F6 F 0.9049(5) -0.0146(4) 0.2062(3) 0.060(3) Uani 0.50 1 d PDU A 1
F7 F 0.9256(5) 0.2882(6) 0.2427(3) 0.129(6) Uani 0.55 1 d PD B 1
F8 F 0.9317(5) 0.3290(4) 0.1883(2) 0.076(3) Uani 0.55 1 d PD B 1
F9 F 0.8797(3) 0.3861(3) 0.22811(19) 0.0541(16) Uani 0.55 1 d PD B 1
F10 F 0.5939(5) 0.2476(5) 0.2539(2) 0.083(3) Uani 0.50 1 d PDU C 2
F11 F 0.5443(4) 0.2929(5) 0.2057(2) 0.064(2) Uani 0.50 1 d PDU C 2
F12 F 0.6116(5) 0.3508(5) 0.2455(3) 0.104(3) Uani 0.50 1 d PDU C 2
F13 F 0.5014(3) 0.2499(3) 0.0262(2) 0.0426(14) Uani 0.55 1 d PDU D 1
F14 F 0.5013(4) 0.3226(4) 0.07121(17) 0.0497(18) Uani 0.55 1 d PDU D 1
F15 F 0.5281(3) 0.3555(3) 0.01838(17) 0.0320(12) Uani 0.55 1 d PDU D 1
F16 F 0.8856(7) 0.3067(7) 0.0370(4) 0.095(6) Uani 0.50 1 d PD E 1
F17 F 0.8040(8) 0.3473(5) -0.0039(2) 0.043(2) Uani 0.50 1 d PDU E 1
F18 F 0.8270(5) 0.3980(4) 0.0477(3) 0.071(3) Uani 0.50 1 d PDU E 1
F19 F 0.5578(5) -0.0727(3) 0.18798(18) 0.0658(19) Uani 0.50 1 d PDU F 1
F20 F 0.4937(4) 0.0137(5) 0.1998(2) 0.091(3) Uani 0.50 1 d PD F 1
F21 F 0.6126(5) 0.0052(5) 0.2210(2) 0.057(2) Uani 0.50 1 d PDU F 1
F22 F 0.46815(15) -0.02432(13) 0.05506(8) 0.0518(7) Uani 1 1 d . . .
F23 F 0.49410(16) 0.07383(12) 0.03562(7) 0.0487(7) Uani 1 1 d . . .
F24 F 0.57325(15) -0.00679(14) 0.03096(8) 0.0512(7) Uani 1 1 d . . .
F4A F 1.0239(5) -0.0035(5) 0.1762(3) 0.068(3) Uani 0.50 1 d PDU A 2
F5A F 0.9206(6) -0.0358(4) 0.1975(3) 0.075(3) Uani 0.50 1 d PDU A 2
F6A F 0.9650(6) 0.0607(6) 0.2105(4) 0.054(3) Uani 0.50 1 d PDU A 2
F7A F 0.9357(8) 0.2746(5) 0.2313(3) 0.062(3) Uiso 0.45 1 d PD B 2
F8A F 0.9191(7) 0.3440(6) 0.1881(3) 0.054(3) Uiso 0.45 1 d PD B 2
F9A F 0.8852(6) 0.3635(4) 0.2433(2) 0.064(3) Uiso 0.45 1 d PD B 2
F10A F 0.6223(5) 0.3165(5) 0.26277(18) 0.075(2) Uani 0.50 1 d PDU C 1
F11A F 0.5643(6) 0.3338(6) 0.2097(3) 0.102(3) Uani 0.50 1 d PDU C 1
F12A F 0.5671(6) 0.2372(4) 0.2343(3) 0.102(3) Uani 0.50 1 d PDU C 1
F13A F 0.4941(6) 0.2523(4) 0.0393(2) 0.048(3) Uiso 0.45 1 d PD D 2
F14A F 0.5120(7) 0.3423(5) 0.0692(3) 0.063(4) Uiso 0.45 1 d PD D 2
F15A F 0.5301(6) 0.3382(4) 0.0101(2) 0.054(3) Uiso 0.45 1 d PD D 2
F16A F 0.8775(7) 0.2942(6) 0.0266(4) 0.055(3) Uani 0.50 1 d PD E 2
F17A F 0.8031(9) 0.3688(5) 0.0014(3) 0.068(4) Uani 0.50 1 d PDU E 2
F18A F 0.8567(5) 0.3785(5) 0.0574(2) 0.063(2) Uani 0.50 1 d PDU E 2
F19A F 0.5071(6) -0.0356(7) 0.1931(3) 0.121(4) Uani 0.50 1 d PDU F 2
F20A F 0.5863(7) 0.0271(6) 0.2230(3) 0.092(4) Uani 0.50 1 d PDU F 2
F21A F 0.6251(8) -0.0588(6) 0.1991(3) 0.162(5) Uani 0.50 1 d PDU F 2
O1 O 1.31784(17) 0.05655(16) 0.05078(9) 0.0433(8) Uani 1 1 d . . .
O2 O 1.09093(18) -0.01396(15) 0.05404(9) 0.0424(7) Uani 1 1 d . . .
O3 O 0.99785(16) 0.17410(15) 0.07440(9) 0.0419(7) Uani 1 1 d . . .
O4 O 1.15363(17) 0.16707(15) -0.01203(8) 0.0393(7) Uani 1 1 d . . .
N1 N 1.15874(19) 0.13890(15) 0.16136(9) 0.0292(7) Uani 1 1 d . . .
N2 N 1.20586(19) 0.04231(16) 0.14967(9) 0.0303(7) Uani 1 1 d . . .
N3 N 1.29409(17) 0.22939(15) 0.11022(9) 0.0268(7) Uani 1 1 d . . .
N4 N 1.20205(18) 0.28342(15) 0.07900(9) 0.0280(7) Uani 1 1 d . . .
C1 C 1.2658(2) 0.0825(2) 0.06061(11) 0.0311(9) Uani 1 1 d . . .
C2 C 1.1181(2) 0.0369(2) 0.05996(11) 0.0308(8) Uani 1 1 d . . .
C3 C 1.0602(2) 0.15807(19) 0.07489(11) 0.0291(8) Uani 1 1 d . . .
C4 C 1.1579(2) 0.15096(19) 0.01858(12) 0.0290(8) Uani 1 1 d . . .
C5 C 1.1779(2) 0.09982(19) 0.13251(10) 0.0261(8) Uani 1 1 d . . .
C6 C 1.1745(3) 0.1060(2) 0.19565(11) 0.0372(10) Uani 1 1 d . . .
C7 C 1.2038(3) 0.0459(2) 0.18835(11) 0.0375(10) Uani 1 1 d . . .
C8 C 1.2351(2) -0.01563(19) 0.12961(11) 0.0335(9) Uani 1 1 d . . .
H8 H 1.2270 -0.0045 0.1023 0.040 Uiso 1 1 calc R . .
C9 C 1.1887(3) -0.0794(2) 0.13475(13) 0.0484(12) Uani 1 1 d . . .
H9A H 1.2008 -0.0964 0.1603 0.073 Uiso 1 1 calc R . .
H9B H 1.2019 -0.1134 0.1168 0.073 Uiso 1 1 calc R . .
H9C H 1.1337 -0.0693 0.1305 0.073 Uiso 1 1 calc R . .
C10 C 1.3213(3) -0.0246(3) 0.13887(14) 0.0499(12) Uani 1 1 d . . .
H10A H 1.3476 0.0175 0.1345 0.075 Uiso 1 1 calc R . .
H10B H 1.3397 -0.0596 0.1229 0.075 Uiso 1 1 calc R . .
H10C H 1.3323 -0.0376 0.1652 0.075 Uiso 1 1 calc R . .
C11 C 1.1198(2) 0.20457(19) 0.15622(12) 0.0316(9) Uani 1 1 d . . .
H11 H 1.1194 0.2161 0.1291 0.038 Uiso 1 1 calc R . .
C12 C 1.1634(3) 0.2606(2) 0.17794(13) 0.0434(11) Uani 1 1 d . . .
H12A H 1.2171 0.2603 0.1725 0.065 Uiso 1 1 calc R . .
H12B H 1.1610 0.2539 0.2048 0.065 Uiso 1 1 calc R . .
H12C H 1.1400 0.3037 0.1704 0.065 Uiso 1 1 calc R . .
C13 C 1.0362(3) 0.2001(2) 0.16411(14) 0.0477(12) Uani 1 1 d . . .
H13A H 1.0116 0.1622 0.1503 0.071 Uiso 1 1 calc R . .
H13B H 1.0096 0.2415 0.1561 0.071 Uiso 1 1 calc R . .
H13C H 1.0337 0.1937 0.1910 0.071 Uiso 1 1 calc R . .
C14 C 1.1613(3) 0.1342(3) 0.23320(13) 0.0517(13) Uani 1 1 d . . .
H14A H 1.2033 0.1647 0.2417 0.078 Uiso 1 1 calc R . .
H14B H 1.1594 0.0977 0.2513 0.078 Uiso 1 1 calc R . .
H14C H 1.1125 0.1586 0.2312 0.078 Uiso 1 1 calc R . .
C15 C 1.2287(4) -0.0076(3) 0.21594(13) 0.0579(14) Uani 1 1 d . . .
H15A H 1.2262 0.0094 0.2414 0.087 Uiso 1 1 calc R . .
H15B H 1.2815 -0.0209 0.2128 0.087 Uiso 1 1 calc R . .
H15C H 1.1946 -0.0463 0.2117 0.087 Uiso 1 1 calc R . .
C16 C 1.2267(2) 0.22006(18) 0.08780(10) 0.0245(8) Uani 1 1 d . . .
C17 C 1.3103(2) 0.2972(2) 0.11528(11) 0.0319(9) Uani 1 1 d . . .
C18 C 1.2525(2) 0.3310(2) 0.09612(12) 0.0329(9) Uani 1 1 d . . .
C19 C 1.1313(2) 0.2996(2) 0.05393(12) 0.0328(9) Uani 1 1 d . . .
H19 H 1.1080 0.2556 0.0457 0.039 Uiso 1 1 calc R . .
C20 C 1.1493(3) 0.3349(2) 0.01850(13) 0.0423(11) Uani 1 1 d . . .
H20A H 1.1020 0.3400 0.0016 0.063 Uiso 1 1 calc R . .
H20B H 1.1864 0.3085 0.0061 0.063 Uiso 1 1 calc R . .
H20C H 1.1710 0.3791 0.0249 0.063 Uiso 1 1 calc R . .
C21 C 1.0718(2) 0.3349(2) 0.07495(14) 0.0433(11) Uani 1 1 d . . .
H21A H 1.0645 0.3100 0.0978 0.065 Uiso 1 1 calc R . .
H21B H 1.0229 0.3373 0.0590 0.065 Uiso 1 1 calc R . .
H21C H 1.0896 0.3802 0.0816 0.065 Uiso 1 1 calc R . .
C22 C 1.3451(2) 0.1740(2) 0.12470(11) 0.0310(9) Uani 1 1 d . . .
H22 H 1.3167 0.1316 0.1180 0.037 Uiso 1 1 calc R . .
C23 C 1.3621(3) 0.1737(2) 0.16700(12) 0.0430(11) Uani 1 1 d . . .
H23A H 1.3941 0.2124 0.1749 0.065 Uiso 1 1 calc R . .
H23B H 1.3893 0.1325 0.1750 0.065 Uiso 1 1 calc R . .
H23C H 1.3138 0.1761 0.1785 0.065 Uiso 1 1 calc R . .
C24 C 1.4179(2) 0.1718(2) 0.10464(14) 0.0444(11) Uani 1 1 d . . .
H24A H 1.4039 0.1718 0.0775 0.067 Uiso 1 1 calc R . .
H24B H 1.4470 0.1312 0.1119 0.067 Uiso 1 1 calc R . .
H24C H 1.4496 0.2112 0.1116 0.067 Uiso 1 1 calc R . .
C25 C 1.3784(3) 0.3260(2) 0.13837(14) 0.0427(11) Uani 1 1 d . . .
H25A H 1.3711 0.3222 0.1650 0.064 Uiso 1 1 calc R . .
H25B H 1.3841 0.3732 0.1319 0.064 Uiso 1 1 calc R . .
H25C H 1.4247 0.3014 0.1334 0.064 Uiso 1 1 calc R . .
C26 C 1.2415(3) 0.4054(2) 0.09416(16) 0.0515(13) Uani 1 1 d . . .
H26A H 1.2349 0.4195 0.0679 0.077 Uiso 1 1 calc R . .
H26B H 1.2867 0.4275 0.1070 0.077 Uiso 1 1 calc R . .
H26C H 1.1959 0.4176 0.1063 0.077 Uiso 1 1 calc R . .
C27 C 0.8053(2) 0.11650(18) 0.12210(10) 0.0243(7) Uani 1 1 d . . .
C28 C 0.8198(2) 0.09132(18) 0.08705(10) 0.0253(8) Uani 1 1 d . . .
H28 H 0.7906 0.1077 0.0652 0.030 Uiso 1 1 calc R . .
C29 C 0.8756(2) 0.04316(18) 0.08328(11) 0.0254(8) Uani 1 1 d . . .
C30 C 0.9209(2) 0.01864(19) 0.11433(11) 0.0288(8) Uani 1 1 d . . .
H30 H 0.9595 -0.0140 0.1117 0.035 Uiso 1 1 calc R . .
C31 C 0.9081(2) 0.04325(19) 0.14922(11) 0.0280(8) Uani 1 1 d . A .
C32 C 0.8513(2) 0.09077(19) 0.15297(10) 0.0261(8) Uani 1 1 d . . .
H32 H 0.8435 0.1063 0.1773 0.031 Uiso 1 1 calc R . .
C33 C 0.8871(2) 0.0170(2) 0.04521(12) 0.0338(9) Uani 1 1 d D . .
C34 C 0.9528(2) 0.0156(2) 0.18336(12) 0.0395(10) Uani 1 1 d DU . .
C35 C 0.7373(2) 0.21042(19) 0.16330(10) 0.0254(8) Uani 1 1 d . . .
C36 C 0.8058(2) 0.24323(19) 0.17547(10) 0.0260(8) Uani 1 1 d . . .
H36 H 0.8505 0.2331 0.1637 0.031 Uiso 1 1 calc R . .
C37 C 0.8110(2) 0.28993(19) 0.20402(11) 0.0276(8) Uani 1 1 d . B .
C38 C 0.7477(2) 0.30654(19) 0.22222(11) 0.0302(8) Uani 1 1 d . . .
H38 H 0.7515 0.3382 0.2420 0.036 Uiso 1 1 calc R . .
C39 C 0.6786(2) 0.2755(2) 0.21059(11) 0.0328(9) Uani 1 1 d . C .
C40 C 0.6736(2) 0.2286(2) 0.18170(11) 0.0298(8) Uani 1 1 d . . .
H40 H 0.6253 0.2084 0.1742 0.036 Uiso 1 1 calc R . .
C41 C 0.8867(3) 0.3214(2) 0.21593(12) 0.0415(11) Uani 1 1 d DU . .
C42 C 0.6079(3) 0.2920(3) 0.22881(14) 0.0504(12) Uani 1 1 d D . .
C43 C 0.7130(2) 0.21752(18) 0.09194(10) 0.0240(7) Uani 1 1 d . . .
C44 C 0.6385(2) 0.23909(18) 0.08056(10) 0.0260(8) Uani 1 1 d . . .
H44 H 0.5973 0.2195 0.0919 0.031 Uiso 1 1 calc R . .
C45 C 0.6218(2) 0.28788(19) 0.05339(11) 0.0272(8) Uani 1 1 d . D .
C46 C 0.6805(2) 0.3198(2) 0.03712(11) 0.0302(8) Uani 1 1 d . . .
H46 H 0.6697 0.3538 0.0188 0.036 Uiso 1 1 calc R . .
C47 C 0.7553(2) 0.30054(19) 0.04845(10) 0.0277(8) Uani 1 1 d . E .
C48 C 0.7711(2) 0.25063(19) 0.07506(10) 0.0260(8) Uani 1 1 d . . .
H48 H 0.8231 0.2385 0.0821 0.031 Uiso 1 1 calc R . .
C49 C 0.5396(2) 0.3049(2) 0.04234(12) 0.0377(10) Uani 1 1 d D . .
C50 C 0.8201(2) 0.3366(2) 0.03291(13) 0.0401(10) Uani 1 1 d D . .
C51 C 0.6607(2) 0.10852(18) 0.12569(11) 0.0253(8) Uani 1 1 d . . .
C52 C 0.6421(2) 0.0752(2) 0.15788(11) 0.0334(9) Uani 1 1 d . . .
H52 H 0.6688 0.0868 0.1814 0.040 Uiso 1 1 calc R . .
C53 C 0.5861(3) 0.0259(2) 0.15672(12) 0.0384(10) Uani 1 1 d . F .
C54 C 0.5466(2) 0.0068(2) 0.12310(13) 0.0364(10) Uani 1 1 d . . .
H54 H 0.5079 -0.0266 0.1223 0.044 Uiso 1 1 calc R . .
C55 C 0.5649(2) 0.03743(19) 0.09078(11) 0.0285(8) Uani 1 1 d . . .
C56 C 0.6213(2) 0.08681(18) 0.09211(11) 0.0264(8) Uani 1 1 d . . .
H56 H 0.6334 0.1064 0.0693 0.032 Uiso 1 1 calc R . .
C57 C 0.5680(4) -0.0076(3) 0.19169(16) 0.0737(19) Uani 1 1 d D . .
C58 C 0.5250(2) 0.0199(2) 0.05340(13) 0.0353(9) Uani 1 1 d . . .
B1 B 0.7299(2) 0.1633(2) 0.12604(12) 0.0237(8) Uani 1 1 d . . .

loop_
_atom_site_aniso_label
_atom_site_aniso_U_11
_atom_site_aniso_U_22
_atom_site_aniso_U_33
_atom_site_aniso_U_23
_atom_site_aniso_U_13
_atom_site_aniso_U_12
Re1 0.02378(7) 0.02159(7) 0.02599(8) -0.00111(6) 0.00256(5) -0.00082(6)
F1 0.0508(17) 0.099(3) 0.0439(16) -0.0335(16) -0.0102(13) 0.0213(17)
F2 0.079(2) 0.0336(14) 0.0508(16) -0.0105(12) 0.0111(15) 0.0139(14)
F3 0.088(2) 0.0517(17) 0.0446(16) -0.0084(13) 0.0320(16) -0.0238(16)
F4 0.059(6) 0.054(5) 0.047(5) 0.009(3) -0.021(4) -0.011(4)
F5 0.084(6) 0.068(5) 0.055(4) 0.005(4) -0.011(4) 0.048(4)
F6 0.061(4) 0.067(5) 0.052(4) 0.035(4) 0.009(3) 0.007(4)
F7 0.031(4) 0.216(13) 0.127(9) 0.103(9) -0.054(6) -0.045(5)
F8 0.045(4) 0.069(5) 0.123(7) -0.066(5) 0.052(4) -0.048(4)
F9 0.044(3) 0.041(3) 0.075(4) -0.043(3) -0.008(3) -0.005(2)
F10 0.071(4) 0.116(5) 0.069(4) 0.038(4) 0.037(4) 0.023(4)
F11 0.029(3) 0.103(5) 0.061(4) -0.017(4) 0.007(3) 0.022(4)
F12 0.075(5) 0.099(6) 0.146(7) -0.063(5) 0.051(5) -0.006(4)
F13 0.023(2) 0.042(3) 0.061(4) -0.002(3) -0.006(3) -0.0054(19)
F14 0.031(3) 0.060(4) 0.062(4) 0.024(3) 0.019(2) 0.021(3)
F15 0.032(3) 0.024(3) 0.038(3) 0.013(2) -0.004(2) 0.007(2)
F16 0.021(4) 0.142(14) 0.118(11) 0.092(10) -0.005(6) -0.008(7)
F17 0.051(4) 0.052(5) 0.028(3) 0.005(3) 0.011(3) -0.019(4)
F18 0.076(5) 0.060(4) 0.079(5) -0.016(4) 0.025(4) -0.041(4)
F19 0.100(5) 0.034(3) 0.064(4) 0.027(3) 0.011(4) -0.031(3)
F20 0.083(5) 0.130(8) 0.069(5) 0.052(5) 0.050(4) 0.018(5)
F21 0.064(4) 0.071(5) 0.035(4) 0.025(3) -0.006(3) -0.026(4)
F22 0.0405(15) 0.0414(15) 0.0690(19) -0.0022(13) -0.0159(13) -0.0161(12)
F23 0.0595(17) 0.0307(13) 0.0501(16) 0.0003(11) -0.0230(13) 0.0043(12)
F24 0.0459(15) 0.0568(18) 0.0493(16) -0.0228(13) -0.0035(13) 0.0056(13)
F4A 0.049(4) 0.094(6) 0.059(4) 0.005(5) -0.010(3) 0.034(4)
F5A 0.095(6) 0.049(5) 0.073(6) 0.030(4) -0.025(5) -0.015(4)
F6A 0.060(6) 0.064(5) 0.036(4) -0.005(4) -0.013(4) 0.020(4)
F10A 0.072(4) 0.114(6) 0.043(3) -0.024(4) 0.030(3) 0.021(4)
F11A 0.080(6) 0.135(7) 0.096(6) 0.023(5) 0.034(5) 0.071(5)
F12A 0.075(5) 0.109(6) 0.135(7) -0.049(5) 0.068(5) -0.032(4)
F16A 0.041(6) 0.055(5) 0.074(6) -0.010(5) 0.033(5) -0.014(4)
F17A 0.057(4) 0.073(6) 0.072(6) 0.039(5) 0.005(5) -0.016(5)
F18A 0.058(5) 0.068(5) 0.067(5) -0.021(4) 0.023(4) -0.040(4)
F19A 0.113(6) 0.138(6) 0.115(6) 0.027(5) 0.023(5) -0.060(5)
F20A 0.125(8) 0.093(7) 0.063(5) 0.011(5) 0.036(5) -0.027(5)
F21A 0.212(8) 0.151(8) 0.126(7) 0.069(6) 0.042(6) 0.028(7)
O1 0.0387(17) 0.0413(18) 0.052(2) 0.0007(15) 0.0166(15) 0.0129(14)
O2 0.0461(18) 0.0282(16) 0.0520(19) -0.0077(14) 0.0009(15) -0.0112(14)
O3 0.0262(15) 0.0368(17) 0.063(2) -0.0056(15) 0.0061(14) 0.0019(13)
O4 0.0408(17) 0.0446(18) 0.0315(16) 0.0048(13) -0.0008(13) 0.0018(14)
N1 0.0376(18) 0.0245(17) 0.0266(17) -0.0038(13) 0.0082(14) -0.0051(13)
N2 0.0391(19) 0.0267(17) 0.0250(17) 0.0007(13) 0.0030(14) 0.0005(14)
N3 0.0237(16) 0.0243(16) 0.0323(17) 0.0014(13) 0.0022(13) -0.0019(13)
N4 0.0237(16) 0.0222(16) 0.0378(19) 0.0029(14) 0.0016(14) -0.0034(13)
C1 0.036(2) 0.027(2) 0.030(2) 0.0049(16) 0.0009(17) -0.0022(17)
C2 0.030(2) 0.031(2) 0.031(2) 0.0012(17) 0.0033(17) 0.0006(17)
C3 0.031(2) 0.0217(19) 0.035(2) -0.0027(16) 0.0041(17) -0.0045(16)
C4 0.0245(19) 0.0259(19) 0.036(2) -0.0014(17) 0.0006(17) 0.0019(15)
C5 0.0284(19) 0.0248(18) 0.0253(19) -0.0027(15) 0.0043(16) -0.0041(15)
C6 0.046(3) 0.040(2) 0.026(2) -0.0015(17) 0.0075(18) -0.0075(19)
C7 0.050(3) 0.034(2) 0.028(2) 0.0016(17) 0.0035(19) -0.004(2)
C8 0.045(2) 0.025(2) 0.031(2) 0.0034(16) 0.0034(18) 0.0070(17)
C9 0.075(4) 0.027(2) 0.044(3) 0.0007(19) 0.008(2) -0.002(2)
C10 0.051(3) 0.047(3) 0.051(3) 0.000(2) 0.002(2) 0.019(2)
C11 0.037(2) 0.0222(19) 0.037(2) -0.0051(16) 0.0143(18) 0.0003(16)
C12 0.057(3) 0.030(2) 0.045(3) -0.0114(19) 0.014(2) -0.005(2)
C13 0.046(3) 0.043(3) 0.058(3) -0.004(2) 0.024(2) 0.001(2)
C14 0.075(4) 0.049(3) 0.034(2) -0.003(2) 0.016(2) -0.002(3)
C15 0.095(4) 0.047(3) 0.030(2) 0.008(2) 0.001(3) 0.011(3)
C16 0.0237(18) 0.0225(18) 0.0275(19) -0.0005(15) 0.0035(15) -0.0017(14)
C17 0.031(2) 0.029(2) 0.036(2) -0.0011(17) 0.0047(17) -0.0096(16)
C18 0.031(2) 0.024(2) 0.044(2) 0.0002(17) 0.0055(18) -0.0057(16)
C19 0.0253(19) 0.025(2) 0.046(2) 0.0063(18) -0.0038(18) -0.0008(15)
C20 0.041(2) 0.035(2) 0.049(3) 0.013(2) -0.002(2) -0.0033(19)
C21 0.032(2) 0.032(2) 0.067(3) 0.003(2) 0.008(2) 0.0030(18)
C22 0.0273(19) 0.029(2) 0.035(2) 0.0003(17) -0.0014(17) -0.0010(16)
C23 0.043(3) 0.044(3) 0.041(3) 0.007(2) -0.005(2) 0.001(2)
C24 0.028(2) 0.048(3) 0.057(3) -0.002(2) 0.007(2) 0.003(2)
C25 0.037(2) 0.037(2) 0.052(3) -0.003(2) -0.005(2) -0.0091(19)
C26 0.048(3) 0.025(2) 0.079(4) 0.005(2) -0.005(3) -0.008(2)
C27 0.0248(17) 0.0216(18) 0.0265(18) 0.0004(15) 0.0021(14) -0.0057(14)
C28 0.0250(18) 0.0240(19) 0.0267(19) 0.0008(15) 0.0015(15) -0.0015(15)
C29 0.0260(18) 0.0199(18) 0.031(2) -0.0015(15) 0.0045(15) -0.0050(14)
C30 0.0249(18) 0.0244(19) 0.037(2) 0.0006(16) 0.0016(16) -0.0024(15)
C31 0.0278(19) 0.0229(19) 0.032(2) 0.0034(15) -0.0047(16) -0.0005(15)
C32 0.0260(19) 0.028(2) 0.0242(19) 0.0008(15) 0.0012(15) -0.0028(15)
C33 0.037(2) 0.030(2) 0.035(2) -0.0019(17) 0.0036(18) 0.0011(17)
C34 0.039(2) 0.038(2) 0.041(2) 0.0051(19) -0.0023(19) 0.0054(19)
C35 0.0245(18) 0.0260(19) 0.0259(19) 0.0049(15) 0.0030(15) 0.0010(15)
C36 0.0241(18) 0.0269(19) 0.0272(19) 0.0002(15) 0.0035(15) 0.0012(15)
C37 0.0280(19) 0.0242(19) 0.030(2) -0.0006(15) -0.0007(16) 0.0007(15)
C38 0.038(2) 0.026(2) 0.027(2) -0.0006(16) 0.0039(17) 0.0038(16)
C39 0.033(2) 0.039(2) 0.029(2) 0.0036(17) 0.0113(17) 0.0065(17)
C40 0.0258(19) 0.034(2) 0.030(2) 0.0024(17) 0.0041(16) -0.0021(16)
C41 0.036(2) 0.043(3) 0.044(3) -0.014(2) -0.001(2) -0.004(2)
C42 0.044(3) 0.057(3) 0.053(3) -0.008(3) 0.018(2) 0.007(2)
C43 0.0262(18) 0.0236(18) 0.0223(18) -0.0011(14) 0.0024(15) -0.0031(15)
C44 0.0242(18) 0.0243(19) 0.030(2) 0.0012(15) 0.0027(15) -0.0023(15)
C45 0.0267(19) 0.0250(19) 0.029(2) 0.0028(15) -0.0008(16) -0.0004(15)
C46 0.034(2) 0.028(2) 0.028(2) 0.0040(16) 0.0000(17) -0.0041(16)
C47 0.0290(19) 0.029(2) 0.0258(19) 0.0003(15) 0.0035(16) -0.0091(16)
C48 0.0212(17) 0.0281(19) 0.0287(19) -0.0022(15) 0.0027(15) -0.0027(15)
C49 0.032(2) 0.034(2) 0.046(3) 0.014(2) 0.0017(19) -0.0024(18)
C50 0.038(2) 0.043(3) 0.040(2) 0.005(2) 0.004(2) -0.016(2)
C51 0.0248(18) 0.0225(19) 0.0285(19) 0.0010(14) 0.0020(15) -0.0011(14)
C52 0.037(2) 0.032(2) 0.030(2) 0.0058(17) -0.0017(17) -0.0074(17)
C53 0.044(2) 0.032(2) 0.039(2) 0.0103(18) 0.004(2) -0.0116(19)
C54 0.033(2) 0.025(2) 0.052(3) 0.0043(18) 0.0044(19) -0.0064(17)
C55 0.0230(18) 0.0235(19) 0.038(2) -0.0028(16) -0.0013(16) 0.0035(15)
C56 0.0238(18) 0.0237(19) 0.032(2) 0.0006(15) 0.0038(16) -0.0007(15)
C57 0.092(5) 0.074(4) 0.054(4) 0.022(3) 0.001(3) -0.040(4)
C58 0.031(2) 0.023(2) 0.050(3) -0.0048(18) -0.0066(19) -0.0012(16)
B1 0.0208(19) 0.025(2) 0.025(2) 0.0015(16) 0.0017(16) -0.0042(16)

loop_
_atom_type_symbol
_atom_type_description
_atom_type_scat_dispersion_real
_atom_type_scat_dispersion_imag
_atom_type_scat_source
C C 0.0033 0.0016 'International Tables Vol C Tables 4.2.6.8 and 6.1.1.4'
H H 0.0000 0.0000 'International Tables Vol C Tables 4.2.6.8 and 6.1.1.4'
F F 0.0171 0.0103 'International Tables Vol C Tables 4.2.6.8 and 6.1.1.4'
N N 0.0061 0.0033 'International Tables Vol C Tables 4.2.6.8 and 6.1.1.4'
O O 0.0106 0.0060 'International Tables Vol C Tables 4.2.6.8 and 6.1.1.4'
Re Re -1.0185 7.2310 'International Tables Vol C Tables 4.2.6.8 and 6.1.1.4'
B B 0.0013 0.0007 'International Tables Vol C Tables 4.2.6.8 and 6.1.1.4'

loop_
_geom_angle_atom_site_label_1
_geom_angle_atom_site_label_2
_geom_angle_atom_site_label_3
_geom_angle
C4 Re1 C2 92.90(16)
C4 Re1 C1 84.89(16)
C2 Re1 C1 87.51(16)
C4 Re1 C3 89.10(16)
C2 Re1 C3 85.79(16)
C1 Re1 C3 170.76(16)
C4 Re1 C5 176.63(15)
C2 Re1 C5 90.28(15)
C1 Re1 C5 96.38(15)
C3 Re1 C5 90.01(15)
C4 Re1 C16 90.44(15)
C2 Re1 C16 176.16(15)
C1 Re1 C16 90.92(15)
C3 Re1 C16 96.15(14)
C5 Re1 C16 86.41(13)
C5 N1 C6 110.9(3)
C5 N1 C11 123.9(3)
C6 N1 C11 125.0(3)
C5 N2 C7 111.1(3)
C5 N2 C8 124.2(3)
C7 N2 C8 124.7(3)
C16 N3 C17 111.1(3)
C16 N3 C22 123.7(3)
C17 N3 C22 125.1(3)
C16 N4 C18 111.1(3)
C16 N4 C19 124.4(3)
C18 N4 C19 124.5(3)
O1 C1 Re1 172.3(4)
O2 C2 Re1 178.5(4)
O3 C3 Re1 174.4(4)
O4 C4 Re1 179.0(4)
N1 C5 N2 104.1(3)
N1 C5 Re1 128.0(3)
N2 C5 Re1 127.9(3)
C7 C6 N1 107.1(4)
C7 C6 C14 127.5(4)
N1 C6 C14 125.4(4)
C6 C7 N2 106.9(4)
C6 C7 C15 127.1(4)
N2 C7 C15 126.0(4)
N2 C8 C10 111.7(4)
N2 C8 C9 112.2(3)
C10 C8 C9 113.6(4)
N2 C8 H8 106.2
C10 C8 H8 106.2
C9 C8 H8 106.2
C8 C9 H9A 109.5
C8 C9 H9B 109.5
H9A C9 H9B 109.5
C8 C9 H9C 109.5
H9A C9 H9C 109.5
H9B C9 H9C 109.5
C8 C10 H10A 109.5
C8 C10 H10B 109.5
H10A C10 H10B 109.5
C8 C10 H10C 109.5
H10A C10 H10C 109.5
H10B C10 H10C 109.5
N1 C11 C13 111.3(3)
N1 C11 C12 112.9(4)
C13 C11 C12 112.8(3)
N1 C11 H11 106.4
C13 C11 H11 106.4
C12 C11 H11 106.4
C11 C12 H12A 109.5
C11 C12 H12B 109.5
H12A C12 H12B 109.5
C11 C12 H12C 109.5
H12A C12 H12C 109.5
H12B C12 H12C 109.5
C11 C13 H13A 109.5
C11 C13 H13B 109.5
H13A C13 H13B 109.5
C11 C13 H13C 109.5
H13A C13 H13C 109.5
H13B C13 H13C 109.5
C6 C14 H14A 109.5
C6 C14 H14B 109.5
H14A C14 H14B 109.5
C6 C14 H14C 109.5
H14A C14 H14C 109.5
H14B C14 H14C 109.5
C7 C15 H15A 109.5
C7 C15 H15B 109.5
H15A C15 H15B 109.5
C7 C15 H15C 109.5
H15A C15 H15C 109.5
H15B C15 H15C 109.5
N4 C16 N3 104.0(3)
N4 C16 Re1 127.4(3)
N3 C16 Re1 128.5(3)
C18 C17 N3 106.9(3)
C18 C17 C25 127.2(4)
N3 C17 C25 125.9(4)
C17 C18 N4 106.8(3)
C17 C18 C26 127.5(4)
N4 C18 C26 125.6(4)
N4 C19 C20 112.1(3)
N4 C19 C21 111.7(4)
C20 C19 C21 114.2(4)
N4 C19 H19 106.0
C20 C19 H19 106.0
C21 C19 H19 106.0
C19 C20 H20A 109.5
C19 C20 H20B 109.5
H20A C20 H20B 109.5
C19 C20 H20C 109.5
H20A C20 H20C 109.5
H20B C20 H20C 109.5
C19 C21 H21A 109.5
C19 C21 H21B 109.5
H21A C21 H21B 109.5
C19 C21 H21C 109.5
H21A C21 H21C 109.5
H21B C21 H21C 109.5
N3 C22 C23 113.7(3)
N3 C22 C24 110.9(3)
C23 C22 C24 112.6(4)
N3 C22 H22 106.3
C23 C22 H22 106.3
C24 C22 H22 106.3
C22 C23 H23A 109.5
C22 C23 H23B 109.5
H23A C23 H23B 109.5
C22 C23 H23C 109.5
H23A C23 H23C 109.5
H23B C23 H23C 109.5
C22 C24 H24A 109.5
C22 C24 H24B 109.5
H24A C24 H24B 109.5
C22 C24 H24C 109.5
H24A C24 H24C 109.5
H24B C24 H24C 109.5
C17 C25 H25A 109.5
C17 C25 H25B 109.5
H25A C25 H25B 109.5
C17 C25 H25C 109.5
H25A C25 H25C 109.5
H25B C25 H25C 109.5
C18 C26 H26A 109.5
C18 C26 H26B 109.5
H26A C26 H26B 109.5
C18 C26 H26C 109.5
H26A C26 H26C 109.5
H26B C26 H26C 109.5
C32 C27 C28 115.8(3)
C32 C27 B1 123.1(3)
C28 C27 B1 120.4(3)
C29 C28 C27 122.1(4)
C29 C28 H28 119.0
C27 C28 H28 119.0
C28 C29 C30 121.1(4)
C28 C29 C33 119.6(3)
C30 C29 C33 119.3(3)
C31 C30 C29 117.9(4)
C31 C30 H30 121.0
C29 C30 H30 121.0
C30 C31 C32 120.9(4)
C30 C31 C34 119.4(4)
C32 C31 C34 119.6(4)
C31 C32 C27 122.2(4)
C31 C32 H32 118.9
C27 C32 H32 118.9
F2 C33 F3 105.5(3)
F2 C33 F1 106.4(3)
F3 C33 F1 106.3(4)
F2 C33 C29 113.0(3)
F3 C33 C29 112.4(3)
F1 C33 C29 112.8(3)
F5A C34 F5 79.6(7)
F5A C34 F4 120.7(9)
F5 C34 F4 109.0(7)
F5A C34 F6A 107.1(8)
F5 C34 F6A 123.3(8)
F4 C34 F6A 19.8(8)
F5A C34 F4A 107.2(7)
F5 C34 F4A 29.3(6)
F4 C34 F4A 86.2(7)
F6A C34 F4A 104.5(7)
F5A C34 F6 26.2(6)
F5 C34 F6 103.9(6)
F4 C34 F6 102.9(7)
F6A C34 F6 85.5(8)
F4A C34 F6 128.4(7)
F5A C34 C31 113.7(6)
F5 C34 C31 115.5(6)
F4 C34 C31 113.7(7)
F6A C34 C31 112.4(7)
F4A C34 C31 111.4(6)
F6 C34 C31 110.6(5)
C36 C35 C40 115.4(3)
C36 C35 B1 121.5(3)
C40 C35 B1 122.4(3)
C37 C36 C35 122.6(3)
C37 C36 H36 118.7
C35 C36 H36 118.7
C36 C37 C38 121.1(4)
C36 C37 C41 119.2(3)
C38 C37 C41 119.7(4)
C37 C38 C39 117.8(4)
C37 C38 H38 121.1
C39 C38 H38 121.1
C38 C39 C40 120.8(4)
C38 C39 C42 120.4(4)
C40 C39 C42 118.8(4)
C39 C40 C35 122.2(4)
C39 C40 H40 118.9
C35 C40 H40 118.9
F8A C41 F9A 114.1(7)
F8A C41 F7 121.1(8)
F9A C41 F7 79.7(7)
F8A C41 F8 16.2(8)
F9A C41 F8 123.2(6)
F7 C41 F8 107.6(7)
F8A C41 F7A 104.6(7)
F9A C41 F7A 101.7(6)
F7 C41 F7A 23.3(8)
F8 C41 F7A 89.1(8)
F8A C41 F9 88.7(7)
F9A C41 F9 30.5(4)
F7 C41 F9 107.6(7)
F8 C41 F9 101.9(5)
F7A C41 F9 126.6(7)
F8A C41 C37 112.1(7)
F9A C41 C37 113.8(6)
F7 C41 C37 112.3(6)
F8 C41 C37 114.2(5)
F7A C41 C37 109.5(7)
F9 C41 C37 112.5(4)
F11A C42 F10 131.9(7)
F11A C42 F10A 107.4(7)
F10 C42 F10A 69.2(6)
F11A C42 F12 70.2(7)
F10 C42 F12 107.2(7)
F10A C42 F12 41.4(5)
F11A C42 F11 40.3(5)
F10 C42 F11 103.6(6)
F10A C42 F11 130.3(6)
F12 C42 F11 105.8(7)
F11A C42 F12A 108.4(7)
F10 C42 F12A 36.7(5)
F10A C42 F12A 103.0(6)
F12 C42 F12A 131.9(7)
F11 C42 F12A 70.8(6)
F11A C42 C39 112.6(6)
F10 C42 C39 112.0(5)
F10A C42 C39 113.6(5)
F12 C42 C39 113.1(6)
F11 C42 C39 114.3(5)
F12A C42 C39 111.3(5)
C44 C43 C48 115.1(3)
C44 C43 B1 121.0(3)
C48 C43 B1 123.5(3)
C45 C44 C43 123.1(3)
C45 C44 H44 118.5
C43 C44 H44 118.5
C46 C45 C44 120.5(4)
C46 C45 C49 121.2(3)
C44 C45 C49 118.3(3)
C47 C46 C45 117.7(4)
C47 C46 H46 121.1
C45 C46 H46 121.1
C46 C47 C48 121.2(3)
C46 C47 C50 119.0(4)
C48 C47 C50 119.8(4)
C47 C48 C43 122.3(3)
C47 C48 H48 118.8
C43 C48 H48 118.8
F13A C49 F15 120.2(6)
F13A C49 F15A 107.9(6)
F15 C49 F15A 19.9(5)
F13A C49 F14 86.0(6)
F15 C49 F14 104.1(5)
F15A C49 F14 120.8(6)
F13A C49 F14A 104.2(6)
F15 C49 F14A 89.9(6)
F15A C49 F14A 108.7(7)
F14 C49 F14A 19.0(6)
F13A C49 F13 21.2(5)
F15 C49 F13 107.4(5)
F15A C49 F13 91.2(6)
F14 C49 F13 106.1(5)
F14A C49 F13 123.2(6)
F13A C49 C45 113.5(6)
F15 C49 C45 115.1(4)
F15A C49 C45 112.1(6)
F14 C49 C45 113.6(4)
F14A C49 C45 110.1(6)
F13 C49 C45 110.0(4)
F16 C50 F17A 116.6(12)
F16 C50 F18A 81.6(8)
F17A C50 F18A 108.2(7)
F16 C50 F18 109.8(8)
F17A C50 F18 83.9(7)
F18A C50 F18 31.0(5)
F16 C50 F17 106.3(8)
F17A C50 F17 20.4(7)
F18A C50 F17 126.1(7)
F18 C50 F17 104.2(6)
F16 C50 F16A 19.9(10)
F17A C50 F16A 105.7(8)
F18A C50 F16A 101.0(7)
F18 C50 F16A 127.2(8)
F17 C50 F16A 91.1(10)
F16 C50 C47 115.7(8)
F17A C50 C47 116.4(8)
F18A C50 C47 112.8(5)
F18 C50 C47 109.6(5)
F17 C50 C47 110.7(6)
F16A C50 C47 111.3(8)
C56 C51 C52 115.4(3)
C56 C51 B1 121.1(3)
C52 C51 B1 123.2(3)
C53 C52 C51 122.4(4)
C53 C52 H52 118.8
C51 C52 H52 118.8
C54 C53 C52 120.8(4)
C54 C53 C57 118.8(4)
C52 C53 C57 120.4(4)
C55 C54 C53 118.2(4)
C55 C54 H54 120.9
C53 C54 H54 120.9
C54 C55 C56 120.8(4)
C54 C55 C58 121.7(4)
C56 C55 C58 117.6(4)
C55 C56 C51 122.4(4)
C55 C56 H56 118.8
C51 C56 H56 118.8
F19A C57 F21 121.9(8)
F19A C57 F19 55.7(7)
F21 C57 F19 110.3(7)
F19A C57 F20A 110.1(8)
F21 C57 F20A 28.6(6)
F19 C57 F20A 128.1(8)
F19A C57 F20 45.9(7)
F21 C57 F20 105.5(7)
F19 C57 F20 101.4(6)
F20A C57 F20 79.5(7)
F19A C57 F21A 105.2(8)
F21 C57 F21A 68.5(7)
F19 C57 F21A 53.1(6)
F20A C57 F21A 96.5(7)
F20 C57 F21A 143.8(7)
F19A C57 C53 120.5(7)
F21 C57 C53 116.4(6)
F19 C57 C53 113.5(5)
F20A C57 C53 115.2(7)
F20 C57 C53 108.3(5)
F21A C57 C53 105.9(6)
F24 C58 F22 106.4(3)
F24 C58 F23 106.5(4)
F22 C58 F23 106.7(3)
F24 C58 C55 111.8(3)
F22 C58 C55 113.4(4)
F23 C58 C55 111.6(3)
C35 B1 C51 113.0(3)
C35 B1 C27 113.9(3)
C51 B1 C27 102.7(3)
C35 B1 C43 102.9(3)
C51 B1 C43 111.2(3)
C27 B1 C43 113.5(3)

loop_
_geom_bond_atom_site_label_1
_geom_bond_atom_site_label_2
_geom_bond_distance
Re1 C4 1.963(4)
Re1 C2 1.967(4)
Re1 C1 1.995(4)
Re1 C3 2.004(4)
Re1 C5 2.235(4)
Re1 C16 2.237(4)
F1 C33 1.332(5)
F2 C33 1.327(4)
F3 C33 1.332(5)
F4 C34 1.321(9)
F5 C34 1.313(8)
F6 C34 1.372(8)
F7 C41 1.302(8)
F8 C41 1.336(7)
F9 C41 1.375(6)
F10 C42 1.306(8)
F11 C42 1.320(7)
F12 C42 1.319(8)
F13 C49 1.384(6)
F14 C49 1.339(7)
F15 C49 1.331(6)
F16 C50 1.288(10)
F17 C50 1.340(8)
F18 C50 1.338(9)
F19 C57 1.320(7)
F20 C57 1.427(8)
F21 C57 1.271(8)
F22 C58 1.338(5)
F23 C58 1.340(5)
F24 C58 1.336(5)
F4A C34 1.350(8)
F5A C34 1.300(9)
F6A C34 1.330(9)
F7A C41 1.349(9)
F8A C41 1.282(9)
F9A C41 1.297(8)
F10A C42 1.314(7)
F11A C42 1.282(8)
F12A C42 1.334(8)
F13A C49 1.318(8)
F14A C49 1.349(9)
F15A C49 1.332(9)
F16A C50 1.352(9)
F17A C50 1.308(9)
F18A C50 1.331(9)
F19A C57 1.211(9)
F20A C57 1.334(10)
F21A C57 1.437(10)
O1 C1 1.137(5)
O2 C2 1.134(5)
O3 C3 1.135(5)
O4 C4 1.141(5)
N1 C5 1.367(5)
N1 C6 1.398(5)
N1 C11 1.483(5)
N2 C5 1.372(5)
N2 C7 1.395(5)
N2 C8 1.484(5)
N3 C16 1.370(5)
N3 C17 1.394(5)
N3 C22 1.484(5)
N4 C16 1.366(5)
N4 C18 1.398(5)
N4 C19 1.490(5)
C6 C7 1.343(6)
C6 C14 1.501(6)
C7 C15 1.493(6)
C8 C10 1.522(6)
C8 C9 1.535(6)
C8 H8 1.0000
C9 H9A 0.9800
C9 H9B 0.9800
C9 H9C 0.9800
C10 H10A 0.9800
C10 H10B 0.9800
C10 H10C 0.9800
C11 C13 1.522(6)
C11 C12 1.525(6)
C11 H11 1.0000
C12 H12A 0.9800
C12 H12B 0.9800
C12 H12C 0.9800
C13 H13A 0.9800
C13 H13B 0.9800
C13 H13C 0.9800
C14 H14A 0.9800
C14 H14B 0.9800
C14 H14C 0.9800
C15 H15A 0.9800
C15 H15B 0.9800
C15 H15C 0.9800
C17 C18 1.345(6)
C17 C25 1.497(6)
C18 C26 1.500(6)
C19 C20 1.517(6)
C19 C21 1.522(6)
C19 H19 1.0000
C20 H20A 0.9800
C20 H20B 0.9800
C20 H20C 0.9800
C21 H21A 0.9800
C21 H21B 0.9800
C21 H21C 0.9800
C22 C23 1.518(6)
C22 C24 1.528(6)
C22 H22 1.0000
C23 H23A 0.9800
C23 H23B 0.9800
C23 H23C 0.9800
C24 H24A 0.9800
C24 H24B 0.9800
C24 H24C 0.9800
C25 H25A 0.9800
C25 H25B 0.9800
C25 H25C 0.9800
C26 H26A 0.9800
C26 H26B 0.9800
C26 H26C 0.9800
C27 C32 1.400(5)
C27 C28 1.403(5)
C27 B1 1.636(5)
C28 C29 1.389(5)
C28 H28 0.9500
C29 C30 1.390(5)
C29 C33 1.497(5)
C30 C31 1.386(5)
C30 H30 0.9500
C31 C32 1.393(5)
C31 C34 1.492(5)
C32 H32 0.9500
C35 C36 1.397(5)
C35 C40 1.403(5)
C35 B1 1.631(6)
C36 C37 1.383(5)
C36 H36 0.9500
C37 C38 1.384(5)
C37 C41 1.489(6)
C38 C39 1.386(6)
C38 H38 0.9500
C39 C40 1.394(6)
C39 C42 1.495(6)
C40 H40 0.9500
C43 C44 1.395(5)
C43 C48 1.402(5)
C43 B1 1.640(5)
C44 C45 1.390(5)
C44 H44 0.9500
C45 C46 1.389(5)
C45 C49 1.493(6)
C46 C47 1.385(5)
C46 H46 0.9500
C47 C48 1.390(5)
C47 C50 1.500(5)
C48 H48 0.9500
C51 C56 1.395(5)
C51 C52 1.401(5)
C51 B1 1.634(5)
C52 C53 1.388(6)
C52 H52 0.9500
C53 C54 1.382(6)
C53 C57 1.486(7)
C54 C55 1.380(6)
C54 H54 0.9500
C55 C56 1.394(5)
C55 C58 1.490(6)
C56 H56 0.9500

loop_
_geom_torsion_atom_site_label_1
_geom_torsion_atom_site_label_2
_geom_torsion_atom_site_label_3
_geom_torsion_atom_site_label_4
_geom_torsion
C4 Re1 C1 O1 -41(3)
C2 Re1 C1 O1 52(3)
C3 Re1 C1 O1 8(3)
C5 Re1 C1 O1 142(3)
C16 Re1 C1 O1 -132(3)
C4 Re1 C2 O2 150(16)
C1 Re1 C2 O2 65(16)
C3 Re1 C2 O2 -121(16)
C5 Re1 C2 O2 -31(16)
C16 Re1 C2 O2 -1(17)
C4 Re1 C3 O3 53(4)
C2 Re1 C3 O3 -40(4)
C1 Re1 C3 O3 4(4)
C5 Re1 C3 O3 -130(4)
C16 Re1 C3 O3 144(4)
C2 Re1 C4 O4 -146(24)
C1 Re1 C4 O4 -59(24)
C3 Re1 C4 O4 128(24)
C5 Re1 C4 O4 53(25)
C16 Re1 C4 O4 32(24)
C6 N1 C5 N2 -0.1(4)
C11 N1 C5 N2 -174.8(3)
C6 N1 C5 Re1 -179.8(3)
C11 N1 C5 Re1 5.4(5)
C7 N2 C5 N1 0.1(4)
C8 N2 C5 N1 -179.3(3)
C7 N2 C5 Re1 179.8(3)
C8 N2 C5 Re1 0.5(5)
C4 Re1 C5 N1 29(3)
C2 Re1 C5 N1 -132.1(3)
C1 Re1 C5 N1 140.4(3)
C3 Re1 C5 N1 -46.3(3)
C16 Re1 C5 N1 49.9(3)
C4 Re1 C5 N2 -151(2)
C2 Re1 C5 N2 48.2(3)
C1 Re1 C5 N2 -39.3(3)
C3 Re1 C5 N2 134.0(3)
C16 Re1 C5 N2 -129.8(3)
C5 N1 C6 C7 0.1(5)
C11 N1 C6 C7 174.7(4)
C5 N1 C6 C14 179.4(4)
C11 N1 C6 C14 -5.9(7)
N1 C6 C7 N2 0.0(5)
C14 C6 C7 N2 -179.4(4)
N1 C6 C7 C15 -179.3(5)
C14 C6 C7 C15 1.4(8)
C5 N2 C7 C6 -0.1(5)
C8 N2 C7 C6 179.3(4)
C5 N2 C7 C15 179.2(5)
C8 N2 C7 C15 -1.4(7)
C5 N2 C8 C10 112.1(4)
C7 N2 C8 C10 -67.2(5)
C5 N2 C8 C9 -118.9(4)
C7 N2 C8 C9 61.8(5)
C5 N1 C11 C13 106.6(4)
C6 N1 C11 C13 -67.4(5)
C5 N1 C11 C12 -125.4(4)
C6 N1 C11 C12 60.6(5)
C18 N4 C16 N3 -0.9(4)
C19 N4 C16 N3 178.1(3)
C18 N4 C16 Re1 176.3(3)
C19 N4 C16 Re1 -4.6(5)
C17 N3 C16 N4 0.4(4)
C22 N3 C16 N4 -175.6(3)
C17 N3 C16 Re1 -176.8(3)
C22 N3 C16 Re1 7.2(5)
C4 Re1 C16 N4 53.3(3)
C2 Re1 C16 N4 -156(2)
C1 Re1 C16 N4 138.2(3)
C3 Re1 C16 N4 -35.8(3)
C5 Re1 C16 N4 -125.5(3)
C4 Re1 C16 N3 -130.1(3)
C2 Re1 C16 N3 21(2)
C1 Re1 C16 N3 -45.2(3)
C3 Re1 C16 N3 140.7(3)
C5 Re1 C16 N3 51.1(3)
C16 N3 C17 C18 0.4(5)
C22 N3 C17 C18 176.3(4)
C16 N3 C17 C25 179.3(4)
C22 N3 C17 C25 -4.9(6)
N3 C17 C18 N4 -0.9(4)
C25 C17 C18 N4 -179.8(4)
N3 C17 C18 C26 177.1(4)
C25 C17 C18 C26 -1.8(8)
C16 N4 C18 C17 1.2(5)
C19 N4 C18 C17 -177.9(4)
C16 N4 C18 C26 -176.8(4)
C19 N4 C18 C26 4.1(6)
C16 N4 C19 C20 -115.3(4)
C18 N4 C19 C20 63.7(5)
C16 N4 C19 C21 115.0(4)
C18 N4 C19 C21 -66.1(5)
C16 N3 C22 C23 -124.6(4)
C17 N3 C22 C23 60.0(5)
C16 N3 C22 C24 107.3(4)
C17 N3 C22 C24 -68.1(5)
C32 C27 C28 C29 0.9(5)
B1 C27 C28 C29 -169.5(3)
C27 C28 C29 C30 -1.3(6)
C27 C28 C29 C33 178.4(3)
C28 C29 C30 C31 0.7(5)
C33 C29 C30 C31 -179.1(3)
C29 C30 C31 C32 0.4(6)
C29 C30 C31 C34 176.9(3)
C30 C31 C32 C27 -0.8(6)
C34 C31 C32 C27 -177.3(3)
C28 C27 C32 C31 0.1(5)
B1 C27 C32 C31 170.3(3)
C28 C29 C33 F2 -152.1(4)
C30 C29 C33 F2 27.7(5)
C28 C29 C33 F3 88.7(4)
C30 C29 C33 F3 -91.6(4)
C28 C29 C33 F1 -31.4(5)
C30 C29 C33 F1 148.4(4)
C30 C31 C34 F5A -89.4(7)
C32 C31 C34 F5A 87.2(7)
C30 C31 C34 F5 0.1(7)
C32 C31 C34 F5 176.7(6)
C30 C31 C34 F4 127.3(7)
C32 C31 C34 F4 -56.1(7)
C30 C31 C34 F6A 148.8(6)
C32 C31 C34 F6A -34.7(7)
C30 C31 C34 F4A 31.8(7)
C32 C31 C34 F4A -151.6(6)
C30 C31 C34 F6 -117.5(6)
C32 C31 C34 F6 59.0(6)
C40 C35 C36 C37 0.8(6)
B1 C35 C36 C37 171.6(4)
C35 C36 C37 C38 0.1(6)
C35 C36 C37 C41 178.5(4)
C36 C37 C38 C39 -0.8(6)
C41 C37 C38 C39 -179.2(4)
C37 C38 C39 C40 0.6(6)
C37 C38 C39 C42 -179.2(4)
C38 C39 C40 C35 0.4(6)
C42 C39 C40 C35 -179.9(4)
C36 C35 C40 C39 -1.0(6)
B1 C35 C40 C39 -171.8(4)
C36 C37 C41 F8A 49.8(7)
C38 C37 C41 F8A -131.8(6)
C36 C37 C41 F9A -178.8(5)
C38 C37 C41 F9A -0.4(7)
C36 C37 C41 F7 -90.5(8)
C38 C37 C41 F7 87.9(8)
C36 C37 C41 F8 32.3(7)
C38 C37 C41 F8 -149.3(6)
C36 C37 C41 F7A -65.8(7)
C38 C37 C41 F7A 112.6(6)
C36 C37 C41 F9 147.9(5)
C38 C37 C41 F9 -33.7(6)
C38 C39 C42 F11A 99.3(8)
C40 C39 C42 F11A -80.5(8)
C38 C39 C42 F10 -99.2(7)
C40 C39 C42 F10 81.0(7)
C38 C39 C42 F10A -23.1(8)
C40 C39 C42 F10A 157.1(6)
C38 C39 C42 F12 22.1(9)
C40 C39 C42 F12 -157.7(7)
C38 C39 C42 F11 143.3(6)
C40 C39 C42 F11 -36.5(7)
C38 C39 C42 F12A -138.8(7)
C40 C39 C42 F12A 41.4(8)
C48 C43 C44 C45 2.5(5)
B1 C43 C44 C45 176.0(4)
C43 C44 C45 C46 -2.6(6)
C43 C44 C45 C49 177.4(4)
C44 C45 C46 C47 1.1(6)
C49 C45 C46 C47 -179.0(4)
C45 C46 C47 C48 0.3(6)
C45 C46 C47 C50 -176.8(4)
C46 C47 C48 C43 -0.3(6)
C50 C47 C48 C43 176.8(4)
C44 C43 C48 C47 -1.0(5)
B1 C43 C48 C47 -174.3(3)
C46 C45 C49 F13A 139.1(5)
C44 C45 C49 F13A -41.0(6)
C46 C45 C49 F15 -4.9(7)
C44 C45 C49 F15 175.0(5)
C46 C45 C49 F15A 16.6(7)
C44 C45 C49 F15A -163.5(5)
C46 C45 C49 F14 -124.7(5)
C44 C45 C49 F14 55.2(6)
C46 C45 C49 F14A -104.6(6)
C44 C45 C49 F14A 75.3(6)
C46 C45 C49 F13 116.5(5)
C44 C45 C49 F13 -63.6(6)
C46 C47 C50 F16 -163.6(8)
C48 C47 C50 F16 19.3(9)
C46 C47 C50 F17A -21.1(8)
C48 C47 C50 F17A 161.7(7)
C46 C47 C50 F18A 104.9(6)
C48 C47 C50 F18A -72.3(7)
C46 C47 C50 F18 71.7(6)
C48 C47 C50 F18 -105.4(6)
C46 C47 C50 F17 -42.6(7)
C48 C47 C50 F17 140.3(6)
C46 C47 C50 F16A -142.4(7)
C48 C47 C50 F16A 40.5(8)
C56 C51 C52 C53 -2.6(6)
B1 C51 C52 C53 -176.1(4)
C51 C52 C53 C54 1.0(7)
C51 C52 C53 C57 -179.5(5)
C52 C53 C54 C55 0.7(7)
C57 C53 C54 C55 -178.8(5)
C53 C54 C55 C56 -0.5(6)
C53 C54 C55 C58 -179.9(4)
C54 C55 C56 C51 -1.2(6)
C58 C55 C56 C51 178.1(3)
C52 C51 C56 C55 2.7(5)
B1 C51 C56 C55 176.3(3)
C54 C53 C57 F19A -21.6(12)
C52 C53 C57 F19A 158.9(10)
C54 C53 C57 F21 170.8(7)
C52 C53 C57 F21 -8.6(10)
C54 C53 C57 F19 41.2(8)
C52 C53 C57 F19 -138.3(6)
C54 C53 C57 F20A -157.4(7)
C52 C53 C57 F20A 23.1(10)
C54 C53 C57 F20 -70.6(7)
C52 C53 C57 F20 109.9(7)
C54 C53 C57 F21A 97.3(8)
C52 C53 C57 F21A -82.2(9)
C54 C55 C58 F24 -116.4(4)
C56 C55 C58 F24 64.3(5)
C54 C55 C58 F22 4.0(5)
C56 C55 C58 F22 -175.4(3)
C54 C55 C58 F23 124.5(4)
C56 C55 C58 F23 -54.8(5)
C36 C35 B1 C51 157.7(3)
C40 C35 B1 C51 -32.2(5)
C36 C35 B1 C27 41.0(5)
C40 C35 B1 C27 -148.8(3)
C36 C35 B1 C43 -82.4(4)
C40 C35 B1 C43 87.8(4)
C56 C51 B1 C35 149.3(3)
C52 C51 B1 C35 -37.6(5)
C56 C51 B1 C27 -87.6(4)
C52 C51 B1 C27 85.5(4)
C56 C51 B1 C43 34.2(5)
C52 C51 B1 C43 -152.7(4)
C32 C27 B1 C35 32.1(5)
C28 C27 B1 C35 -158.2(3)
C32 C27 B1 C51 -90.4(4)
C28 C27 B1 C51 79.3(4)
C32 C27 B1 C43 149.5(3)
C28 C27 B1 C43 -40.8(5)
C44 C43 B1 C35 -85.9(4)
C48 C43 B1 C35 87.1(4)
C44 C43 B1 C51 35.4(5)
C48 C43 B1 C51 -151.7(3)
C44 C43 B1 C27 150.6(3)
C48 C43 B1 C27 -36.5(5)
